data_1576751
loop_
_publ_author_name
'Qi, Jun-Chao'
'Chen, Xiao-Gang'
'Wang, Zhen-Yu'
'Tang, Yuan-Yuan'
'Song, Xian-Jiang'
'Qin, Yan'
'Lv, Hui-Peng'
'Xiong, Ren-Gen'
'Liao, Wei-Qiang'

_publ_section_title
;
 Organic-inorganic perovskite ferroelectric catalytic selective alkyne
 coupling under ultrasound sonication.
;
_journal_issue 3
_journal_name_full 'Chemical science'
_journal_page_first 1792
_journal_page_last 1800
_journal_paper_doi 10.1039/d5sc07784b
_journal_volume 17
_journal_year 2026
_chemical_formula_moiety 'C16 H8 Cl2'
_chemical_formula_sum 'C16 H8 Cl2'
_chemical_formula_weight 271.12
_space_group_crystal_system monoclinic
_space_group_IT_number 14
_space_group_name_Hall '-P 2yn'
_space_group_name_H-M_alt 'P 1 21/n 1'
_atom_sites_solution_hydrogens geom
_audit_creation_date 2025-10-07
_audit_creation_method
;
Olex2 1.5
(compiled 2025.07.13 svn.rb7424aed for OlexSys, GUI svn.r7314)
;
_audit_update_record
;
2025-10-07 deposited with the CCDC.	2025-11-18 downloaded from the CCDC.
;
_cell_angle_alpha 90
_cell_angle_beta 92.301(17)
_cell_angle_gamma 90
_cell_formula_units_Z 2
_cell_length_a 3.9499(7)
_cell_length_b 24.878(4)
_cell_length_c 6.5419(15)
_cell_measurement_reflns_used 1483
_cell_measurement_temperature 299.66(10)
_cell_measurement_theta_max 71.9460
_cell_measurement_theta_min 3.5440
_cell_volume 642.3(2)
_computing_cell_refinement 'CrysAlisPro 1.171.43.129a (Rigaku OD, 2024)'
_computing_data_collection 'CrysAlisPro system (CCD 43.129a 64-bit (release 29-06-2024))'
_computing_data_reduction 'CrysAlisPro 1.171.43.129a (Rigaku OD, 2024)'
_computing_molecular_graphics 'Olex2 1.5 (Dolomanov et al., 2009)'
_computing_publication_material 'Olex2 1.5 (Dolomanov et al., 2009)'
_computing_structure_refinement 'SHELXL 2019/3 (Sheldrick, 2015)'
_computing_structure_solution 'SHELXT 2018/2 (Sheldrick, 2018)'
_diffrn_ambient_environment air
_diffrn_ambient_temperature 299.66(10)
_diffrn_detector 'Hybrid Pixel Array Detector'
_diffrn_detector_area_resol_mean 10.0000
_diffrn_detector_type 'HyPix-Arc 150'
_diffrn_measured_fraction_theta_full 0.985
_diffrn_measured_fraction_theta_max 0.830
_diffrn_measurement_details
;
List of Runs (angles in degrees, time in seconds):

  # Type    Start    End  Width  t~exp~   \w     \q     \k     \f   Frames
#--------------------------------------------------------------------------
  1  \w     55.00 121.00   0.50    0.05    --   74.97  15.00 -30.00  132
  2  \w     57.00  83.00   0.50    0.05    --   75.32-125.00 -30.00   52
  3  \w     57.00  87.00   0.50    0.05    --   75.32-114.00  23.00   60
  4  \w     27.00  53.00   0.50    0.05    --   60.40-114.00  23.00   52
  5  \w   -105.00 -78.00   0.50    0.05    --  -60.77 -15.00  90.00   54
  6  \w    -99.00 -69.00   0.50    0.05    --  -75.45 -15.00  60.00   60
  7  \w    -70.00 -44.00   0.50    0.05    --  -60.77 -15.00  90.00   52
  8  \w   -100.00 -49.00   0.50    0.05    --  -60.77 -15.00  30.00  102
  9  \w   -120.00 -75.00   0.50    0.05    --  -75.45 -15.00  30.00   90
 10  \w    -79.00 -49.00   0.50    0.05    --  -60.77 -15.00 -30.00   60
 11  \w   -102.00 -59.00   0.50    0.05    --  -75.45 -15.00 -60.00   86
 12  \w    -96.00 -53.00   0.50    0.05    --  -75.45 125.00 150.00   86
 13  \w    -87.00 -62.00   0.50    0.05    --  -75.45 114.00 114.00   50
 14  \w    -83.00 -33.00   0.50    0.05    --  -73.82 114.00 114.00  100
 15  \w    -49.00 -21.00   0.50    0.05    --  -60.77 114.00 114.00   56
 16  \w    -61.00 -36.00   0.50    0.05    --  -78.89 124.00  29.58   50
 17  \w    -98.00 -43.00   0.50    0.05    --  -78.89 124.00   1.01  110
 18  \w    -99.00 -74.00   0.50    0.05    --  -78.89 124.00  29.58   50
;
_diffrn_measurement_device 'four-circle diffractometer'
_diffrn_measurement_device_type 'XtaLAB Synergy R, DW system, HyPix-Arc 150'
_diffrn_measurement_method '\w scans'
_diffrn_orient_matrix_type 'CrysAlisPro convention (1999,Acta A55,543-557)'
_diffrn_orient_matrix_UB_11 0.1313656000
_diffrn_orient_matrix_UB_12 0.0226130000
_diffrn_orient_matrix_UB_13 0.2075415000
_diffrn_orient_matrix_UB_21 -0.1213426000
_diffrn_orient_matrix_UB_22 0.0565388000
_diffrn_orient_matrix_UB_23 -0.0650465000
_diffrn_orient_matrix_UB_31 -0.3470399000
_diffrn_orient_matrix_UB_32 -0.0112437000
_diffrn_orient_matrix_UB_33 0.0906646000
_diffrn_radiation_monochromator mirror
_diffrn_radiation_probe x-ray
_diffrn_radiation_type 'Cu K\a'
_diffrn_radiation_wavelength 1.54184
_diffrn_reflns_av_R_equivalents 0.0291
_diffrn_reflns_av_unetI/netI 0.0359
_diffrn_reflns_Laue_measured_fraction_full 0.985
_diffrn_reflns_Laue_measured_fraction_max 0.830
_diffrn_reflns_limit_h_max 3
_diffrn_reflns_limit_h_min -4
_diffrn_reflns_limit_k_max 30
_diffrn_reflns_limit_k_min -29
_diffrn_reflns_limit_l_max 7
_diffrn_reflns_limit_l_min -7
_diffrn_reflns_number 3359
_diffrn_reflns_point_group_measured_fraction_full 0.985
_diffrn_reflns_point_group_measured_fraction_max 0.830
_diffrn_reflns_theta_full 67.684
_diffrn_reflns_theta_max 87.422
_diffrn_reflns_theta_min 3.553
_diffrn_source 'Rotating-anode X-ray tube'
_diffrn_source_type 'Rigaku (Cu) X-ray Source'
_exptl_absorpt_coefficient_mu 4.335
_exptl_absorpt_correction_T_max 1.00000
_exptl_absorpt_correction_T_min 0.71921
_exptl_absorpt_correction_type multi-scan
_exptl_absorpt_process_details
;
CrysAlisPro 1.171.43.129a (Rigaku Oxford Diffraction, 2024)
Empirical absorption correction using spherical harmonics,
implemented in SCALE3 ABSPACK scaling algorithm.
;
_exptl_crystal_colour colourless
_exptl_crystal_colour_primary colourless
_exptl_crystal_density_diffrn 1.402
_exptl_crystal_description block
_exptl_crystal_F_000 276
_refine_diff_density_max 0.301
_refine_diff_density_min -0.356
_refine_diff_density_rms 0.052
_refine_ls_extinction_method none
_refine_ls_goodness_of_fit_ref 1.168
_refine_ls_hydrogen_treatment constr
_refine_ls_matrix_type full
_refine_ls_number_parameters 82
_refine_ls_number_reflns 1212
_refine_ls_number_restraints 0
_refine_ls_restrained_S_all 1.168
_refine_ls_R_factor_all 0.0652
_refine_ls_R_factor_gt 0.0474
_refine_ls_shift/su_max 0.001
_refine_ls_shift/su_mean 0.000
_refine_ls_structure_factor_coef Fsqd
_refine_ls_weighting_details 'w=1/[\s^2^(Fo^2^)+(0.0684P)^2^+0.2152P] where P=(Fo^2^+2Fc^2^)/3'
_refine_ls_weighting_scheme calc
_refine_ls_wR_factor_gt 0.1420
_refine_ls_wR_factor_ref 0.1563
_reflns_Friedel_coverage 0.000
_reflns_number_gt 933
_reflns_number_total 1212
_reflns_threshold_expression 'I > 2\s(I)'
_cod_data_source_file d5sc07784b2.cif
_cod_data_source_block 2g
_cod_database_code 1576751
_shelx_shelxl_version_number 2019/3
_chemical_oxdiff_formula 'C H Cl'
_shelx_space_group_comment
;
The symmetry employed for this shelxl refinement is uniquely defined
by the following loop, which should always be used as a source of
symmetry information in preference to the above space-group names.
They are only intended as comments.
;
_reflns_odcompleteness_completeness 98.40
_reflns_odcompleteness_iscentric 1
_reflns_odcompleteness_theta 66.97
_olex2_refinement_description
;
1. Fixed Uiso
 At 1.2 times of:
  All C(H) groups
2.a Aromatic/amide H refined with riding coordinates:
 C2(H2), C6(H6), C4(H4), C5(H5)
;
_olex2_submission_special_instructions 'No special instructions were received'
_oxdiff_exptl_absorpt_empirical_details
;
Empirical correction (ABSPACK) includes:
- Absorption correction using spherical harmonics
- Frame scaling
;
_oxdiff_exptl_absorpt_empirical_full_max 2.331
_oxdiff_exptl_absorpt_empirical_full_min 0.646

loop_
_space_group_symop_operation_xyz
'x, y, z'
'-x+1/2, y+1/2, -z+1/2'
'-x, -y, -z'
'x-1/2, -y-1/2, z-1/2'

loop_
_atom_site_label
_atom_site_type_symbol
_atom_site_fract_x
_atom_site_fract_y
_atom_site_fract_z
_atom_site_U_iso_or_equiv
_atom_site_adp_type
_atom_site_occupancy
_atom_site_site_symmetry_order
_atom_site_calc_flag
_atom_site_refinement_flags_posn
_atom_site_refinement_flags_adp
_atom_site_refinement_flags_occupancy
_atom_site_disorder_assembly
_atom_site_disorder_group
Cl9 Cl 0.2772(2) 0.26701(3) 0.65064(15) 0.0738(4) Uani 1 1 d . . . . .
C1 C 0.6723(7) 0.41433(12) 0.6569(5) 0.0491(7) Uani 1 1 d . . . . .
C3 C 0.4148(7) 0.32969(11) 0.5718(5) 0.0508(7) Uani 1 1 d . . . . .
C2 C 0.5685(7) 0.36323(12) 0.7166(5) 0.0529(7) Uani 1 1 d . . . . .
H2 H 0.602132 0.351929 0.851385 0.063 Uiso 1 1 calc R U . . .
C8 C 0.9353(7) 0.48191(12) 0.9292(5) 0.0529(7) Uani 1 1 d . . . . .
C7 C 0.8216(7) 0.45065(12) 0.8058(5) 0.0529(7) Uani 1 1 d . . . . .
C6 C 0.6234(8) 0.42989(12) 0.4542(5) 0.0553(8) Uani 1 1 d . . . . .
H6 H 0.695064 0.463662 0.412953 0.066 Uiso 1 1 calc R U . . .
C4 C 0.3654(8) 0.34512(12) 0.3728(5) 0.0563(8) Uani 1 1 d . . . . .
H4 H 0.262675 0.321859 0.277846 0.068 Uiso 1 1 calc R U . . .
C5 C 0.4691(8) 0.39558(13) 0.3134(5) 0.0599(8) Uani 1 1 d . . . . .
H5 H 0.434901 0.406454 0.178129 0.072 Uiso 1 1 calc R U . . .

loop_
_atom_site_aniso_label
_atom_site_aniso_U_11
_atom_site_aniso_U_22
_atom_site_aniso_U_33
_atom_site_aniso_U_23
_atom_site_aniso_U_13
_atom_site_aniso_U_12
Cl9 0.0766(6) 0.0491(5) 0.0950(8) 0.0092(4) -0.0063(5) -0.0113(4)
C1 0.0461(15) 0.0438(15) 0.0580(18) -0.0080(13) 0.0080(12) 0.0012(12)
C3 0.0460(15) 0.0398(14) 0.0668(19) 0.0007(13) 0.0031(13) -0.0010(12)
C2 0.0546(17) 0.0492(16) 0.0547(17) -0.0007(14) 0.0009(13) 0.0032(13)
C8 0.0566(16) 0.0443(15) 0.0579(18) -0.0010(14) 0.0044(13) -0.0030(13)
C7 0.0501(16) 0.0475(16) 0.0615(18) -0.0037(14) 0.0060(13) -0.0010(13)
C6 0.0628(18) 0.0436(16) 0.0603(19) 0.0007(14) 0.0114(14) 0.0003(14)
C4 0.0582(18) 0.0483(17) 0.0621(19) -0.0093(14) -0.0026(14) 0.0057(13)
C5 0.072(2) 0.0544(18) 0.0534(18) -0.0012(14) 0.0031(15) 0.0057(15)

loop_
_atom_type_symbol
_atom_type_description
_atom_type_scat_dispersion_real
_atom_type_scat_dispersion_imag
_atom_type_scat_source
C C 0.0181 0.0091 'International Tables Vol C Tables 4.2.6.8 and 6.1.1.4'
H H 0.0000 0.0000 'International Tables Vol C Tables 4.2.6.8 and 6.1.1.4'
Cl Cl 0.3639 0.7018 'International Tables Vol C Tables 4.2.6.8 and 6.1.1.4'

loop_
_geom_angle_atom_site_label_1
_geom_angle_atom_site_label_2
_geom_angle_atom_site_label_3
_geom_angle
_geom_angle_site_symmetry_1
_geom_angle_site_symmetry_3
_geom_angle_publ_flag
C2 C1 C7 120.0(3) . . ?
C6 C1 C2 119.4(3) . . ?
C6 C1 C7 120.7(3) . . ?
C2 C3 Cl9 118.2(2) . . ?
C4 C3 Cl9 120.1(2) . . ?
C4 C3 C2 121.7(3) . . ?
C1 C2 H2 120.6 . . ?
C3 C2 C1 118.9(3) . . ?
C3 C2 H2 120.6 . . ?
C7 C8 C8 179.7(4) . 3_767 ?
C8 C7 C1 177.6(3) . . ?
C1 C6 H6 119.8 . . ?
C5 C6 C1 120.4(3) . . ?
C5 C6 H6 119.8 . . ?
C3 C4 H4 120.3 . . ?
C3 C4 C5 119.4(3) . . ?
C5 C4 H4 120.3 . . ?
C6 C5 C4 120.2(3) . . ?
C6 C5 H5 119.9 . . ?
C4 C5 H5 119.9 . . ?

loop_
_geom_bond_atom_site_label_1
_geom_bond_atom_site_label_2
_geom_bond_distance
_geom_bond_site_symmetry_2
_geom_bond_publ_flag
Cl9 C3 1.736(3) . ?
C1 C2 1.396(4) . ?
C1 C7 1.438(4) . ?
C1 C6 1.387(4) . ?
C3 C2 1.384(4) . ?
C3 C4 1.364(4) . ?
C2 H2 0.9300 . ?
C8 C8 1.375(6) 3_767 ?
C8 C7 1.195(4) . ?
C6 H6 0.9300 . ?
C6 C5 1.380(4) . ?
C4 H4 0.9300 . ?
C4 C5 1.381(4) . ?
C5 H5 0.9300 . ?

loop_
_geom_torsion_atom_site_label_1
_geom_torsion_atom_site_label_2
_geom_torsion_atom_site_label_3
_geom_torsion_atom_site_label_4
_geom_torsion
_geom_torsion_site_symmetry_1
_geom_torsion_site_symmetry_2
_geom_torsion_site_symmetry_3
_geom_torsion_site_symmetry_4
_geom_torsion_publ_flag
Cl9 C3 C2 C1 -178.3(2) . . . . ?
Cl9 C3 C4 C5 178.5(2) . . . . ?
C1 C6 C5 C4 -0.7(5) . . . . ?
C3 C4 C5 C6 0.4(5) . . . . ?
C2 C1 C6 C5 1.0(4) . . . . ?
C2 C3 C4 C5 -0.4(5) . . . . ?
C7 C1 C2 C3 177.8(3) . . . . ?
C7 C1 C6 C5 -177.7(3) . . . . ?
C6 C1 C2 C3 -0.9(4) . . . . ?
C4 C3 C2 C1 0.6(5) . . . . ?
